data_4002533
loop_
_publ_author_name
'Vaqueiro, P.'
'Kosidowski, M.L.'
'Powell, A.V.'

_publ_section_title
;
 Structural distortions of the metal dichalcogenide units in A Mo2 S4 (A =
 V, Cr, Fe, Co) and magnetic and electrical properties
;
_journal_name_full 'Chemistry of Materials (1,1989-)'
_journal_page_first 1201
_journal_page_last 1209
_journal_volume 14
_journal_year 2002
_chemical_formula_sum 'Mo2 S4 V'
_chemical_name_systematic 'V (Mo S2)2'
_space_group_IT_number 9
_symmetry_space_group_name_Hall 'C -2yc'
_symmetry_space_group_name_H-M 'C 1 c 1'
_cell_angle_alpha 90
_cell_angle_beta 114.722
_cell_angle_gamma 90
_cell_formula_units_Z 8
_cell_length_a 11.8747
_cell_length_b 6.486
_cell_length_c 12.825
_cell_volume 897.241
_citation_journal_id_ASTM CMATEX
_cod_data_source_file Vaqueiro_CMATEX_2002_219.cif
_cod_data_source_block Mo2S4V1
_cod_original_cell_volume 897.2408
_cod_original_formula_sum 'Mo2 S4 V1'
_cod_database_code 4002533

loop_
_symmetry_equiv_pos_as_xyz
x,y,z
x,-y,z+1/2
x+1/2,y+1/2,z
x+1/2,-y+1/2,z+1/2

loop_
_atom_site_label
_atom_site_type_symbol
_atom_site_fract_x
_atom_site_fract_y
_atom_site_fract_z
_atom_site_occupancy
_atom_site_U_iso_or_equiv
V6 V+2 0.74 0.1489 0.197 0.063 0.0
S6 S-2 0.565 0.365 0.074 1 0.0
Mo1 Mo+3 0.579 0.109 -0.048 0.124 0.0
S1 S-2 0.301 0.121 0.04 1 0.0
V4 V+2 0.431 0.8703 0.182 0.063 0.0
Mo4 Mo+3 0.431 0.8703 0.182 0.937 0.0
S7 S-2 0.314 0.619 0.048 1 0.0
V1 V+2 0.579 0.109 -0.048 0.876 0.0
V3 V+2 0.733 0.6023 0.193 0.063 0.0
Mo6 Mo+3 0.74 0.1489 0.197 0.937 0.0
Mo5 Mo+3 0.425 0.3583 0.181 0.937 0.0
Mo2 Mo+3 0.562 0.346 0.44 0.124 0.0
S3 S-2 0.598 0.628 0.303 1 0.0
S5 S-2 0.596 0.129 0.299 1 0.0
S4 S-2 0.577 0.876 0.083 1 0.0
S2 S-2 0.366 0.867 0.333 1 0.0
S8 S-2 0.362 0.365 0.33 1 0.0
V5 V+2 0.425 0.3583 0.181 0.063 0.0
V2 V+2 0.562 0.346 0.44 0.876 0.0
Mo3 Mo+3 0.733 0.6023 0.193 0.937 0.0
